data_4068308
loop_
_publ_author_name
'Volbeda, Jeroen'
'Meetsma, Auke'
'Bouwkamp, Marco W.'

_publ_section_related_literature
;
;
_publ_section_title
;
 Electron-Deficient Iron Alkyl Complexes Supported by Diimine Ligand
 (Ph2CN)2C2H4: Evidence for Reversible Ethylene Binding
;
_journal_issue 1
_journal_name_full Organometallics
_journal_page_first 209
_journal_paper_doi 10.1021/om8006773
_journal_volume 28
_journal_year 2009
_chemical_compound_source 'see text'
_chemical_formula_moiety 'C38 H33 F5 Fe N2 Si'
_chemical_formula_sum 'C38 H33 F5 Fe N2 Si'
_chemical_formula_weight 696.62
_chemical_name_systematic ?
_space_group_IT_number 61
_symmetry_cell_setting orthorhombic
_symmetry_Int_Tables_number 61
_symmetry_space_group_name_Hall '-P 2ac 2ab'
_symmetry_space_group_name_H-M 'P b c a'
_atom_sites_solution_hydrogens geom
_atom_sites_solution_primary heavy
_atom_sites_solution_secondary direct
_audit_creation_date '2008-04-10  09:08:24'
_audit_creation_method
;
 PLATON <TABLE ACC> option    (version :: 110308)
 SHELXL97-2 & Manual Editing 
;
_audit_update_record
;
 ?
;
_cell_angle_alpha 90
_cell_angle_beta 90
_cell_angle_gamma 90
_cell_formula_units_Z 8
_cell_length_a 13.081(2)
_cell_length_b 18.575(3)
_cell_length_c 28.996(5)
_cell_measurement_reflns_used 7682
_cell_measurement_temperature 100(1)
_cell_measurement_theta_max 25.31
_cell_measurement_theta_min 2.78
_cell_volume 7045(2)
_computing_cell_refinement 'SAINT-Plus (Bruker, 2007)'
_computing_data_collection 'SMART (Bruker, 2007)'
_computing_data_reduction 'SAINT-Plus (Bruker, 2007)'
_computing_molecular_graphics
;
 PLATON (Spek, 2003)
 PLUTO (Meetsma, 2007) 
;
_computing_publication_material 'PLATON (Spek, 2003)'
_computing_structure_refinement 'SHELXL-97 (Sheldrick, 1997)'
_computing_structure_solution
;
 DIRDIF-07 (Beurskens et al., 2007)
;
_diffrn_ambient_temperature 100(1)
_diffrn_detector_area_resol_mean 66.06
_diffrn_measured_fraction_theta_full 0.999
_diffrn_measured_fraction_theta_max 0.999
_diffrn_measurement_device_type
;
  Bruker Smart Apex; CCD area detector 
;
_diffrn_measurement_method '\f and \w scans'
_diffrn_radiation_detector
;
  CCD area-detector
;
_diffrn_radiation_monochromator 'parallel mounted graphite'
_diffrn_radiation_source 'fine focus sealed Siemens Mo tube '
_diffrn_radiation_type MoK\a
_diffrn_radiation_wavelength 0.71073
_diffrn_reflns_av_R_equivalents 0.1068
_diffrn_reflns_av_sigmaI/netI 0.0708
_diffrn_reflns_limit_h_max 13
_diffrn_reflns_limit_h_min -15
_diffrn_reflns_limit_k_max 21
_diffrn_reflns_limit_k_min -21
_diffrn_reflns_limit_l_max 33
_diffrn_reflns_limit_l_min -33
_diffrn_reflns_number 43557
_diffrn_reflns_reduction_process
;
 Intensity data were corrected for Lorentz and polarization
  effects, decay and absorption and reduced to F~o~^2^
  using SAINT-Plus & SADABS (Bruker, 2007).
;
_diffrn_reflns_theta_full 24.11
_diffrn_reflns_theta_max 24.11
_diffrn_reflns_theta_min 2.60
_diffrn_standards_decay_% 0
_diffrn_standards_number 0
_exptl_absorpt_coefficient_mu 0.517
_exptl_absorpt_correction_T_max 0.9350
_exptl_absorpt_correction_T_min 0.8116
_exptl_absorpt_correction_type multi-scan
_exptl_absorpt_process_details '(SADABS, (Bruker, 2007))'
_exptl_crystal_colour red
_exptl_crystal_density_diffrn 1.313
_exptl_crystal_density_method 'not measured'
_exptl_crystal_description block
_exptl_crystal_F_000 2880
_exptl_crystal_size_max 0.38
_exptl_crystal_size_mid 0.22
_exptl_crystal_size_min 0.13
_refine_diff_density_max 0.966
_refine_diff_density_min -0.601
_refine_diff_density_rms 0.096
_refine_ls_extinction_method none
_refine_ls_goodness_of_fit_ref 1.054
_refine_ls_hydrogen_treatment constr
_refine_ls_matrix_type full
_refine_ls_number_parameters 427
_refine_ls_number_reflns 5593
_refine_ls_number_restraints 0
_refine_ls_restrained_S_all 1.054
_refine_ls_R_factor_all 0.1262
_refine_ls_R_factor_gt 0.0744
_refine_ls_shift/su_max 0.000
_refine_ls_shift/su_mean 0.000
_refine_ls_structure_factor_coef Fsqd
_refine_ls_weighting_details 'calc w=1/[\s^2^(Fo^2^)+(0.1070P)^2^+22.4691P] where P=(Fo^2^+2Fc^2^)/3'
_refine_ls_weighting_scheme calc
_refine_ls_wR_factor_gt 0.1950
_refine_ls_wR_factor_ref 0.2292
_reflns_number_gt 3529
_reflns_number_total 5593
_reflns_threshold_expression I>2\s(I)
_cod_data_source_file om8006773_si_006.cif
_cod_data_source_block DATNAM
_cod_database_code 4068308
_vrn_publ_code_void_volume 319.4
_vrn_publ_code_number_frames 1800
_vrn_publ_code_frame_time_sec 30.0
_vrn_publ_code_meas_time_hour 17.7

loop_
_symmetry_equiv_pos_site_id
_symmetry_equiv_pos_as_xyz
1 x,y,z
2 1/2-x,-y,1/2+z
3 1/2+x,1/2-y,-z
4 -x,1/2+y,1/2-z
5 -x,-y,-z
6 1/2+x,y,1/2-z
7 1/2-x,1/2+y,z
8 x,1/2-y,1/2+z

loop_
_atom_site_aniso_label
_atom_site_aniso_U_11
_atom_site_aniso_U_22
_atom_site_aniso_U_33
_atom_site_aniso_U_23
_atom_site_aniso_U_13
_atom_site_aniso_U_12
Fe 0.0264(5) 0.0502(6) 0.0263(5) -0.0020(4) -0.0021(4) 0.0023(4)
Si 0.0657(14) 0.0640(14) 0.0533(13) -0.0086(11) -0.0187(11) 0.0097(11)
F1 0.077(3) 0.088(3) 0.038(2) 0.013(2) -0.026(2) -0.027(2)
F2 0.106(4) 0.100(4) 0.058(3) 0.039(3) -0.027(3) -0.037(3)
F3 0.097(3) 0.058(3) 0.071(3) 0.016(2) -0.017(3) -0.019(3)
F4 0.107(4) 0.051(2) 0.048(3) -0.006(2) -0.020(2) -0.009(2)
F5 0.070(3) 0.052(2) 0.0237(19) 0.0020(16) -0.0055(18) -0.001(2)
N1 0.020(3) 0.044(3) 0.033(3) 0.000(2) -0.002(2) 0.002(2)
N2 0.024(3) 0.048(3) 0.027(3) -0.005(2) 0.002(2) 0.003(2)
C1 0.027(3) 0.036(3) 0.030(3) -0.003(3) -0.001(3) 0.002(3)
C2 0.021(3) 0.045(4) 0.028(3) -0.007(3) 0.001(2) 0.006(3)
C3 0.027(3) 0.048(4) 0.037(4) 0.000(3) 0.002(3) 0.004(3)
C4 0.023(3) 0.072(5) 0.040(4) -0.004(4) -0.005(3) 0.007(3)
C5 0.034(4) 0.069(5) 0.035(4) -0.002(4) -0.004(3) 0.015(3)
C6 0.033(3) 0.058(4) 0.031(4) 0.005(3) -0.002(3) 0.007(3)
C7 0.030(3) 0.043(4) 0.034(3) 0.001(3) 0.002(3) 0.002(3)
C8 0.019(3) 0.039(3) 0.031(3) -0.002(3) 0.000(3) -0.003(2)
C9 0.026(3) 0.039(4) 0.045(4) 0.002(3) 0.002(3) 0.002(3)
C10 0.028(3) 0.051(4) 0.050(4) 0.014(3) 0.002(3) -0.009(3)
C11 0.022(3) 0.061(4) 0.037(4) 0.010(3) 0.004(3) -0.002(3)
C12 0.031(3) 0.047(4) 0.037(4) -0.006(3) 0.000(3) 0.003(3)
C13 0.025(3) 0.040(3) 0.032(3) 0.003(3) 0.003(3) 0.004(3)
C14 0.022(3) 0.048(4) 0.030(3) 0.001(3) -0.002(2) 0.005(3)
C15 0.023(3) 0.040(3) 0.038(3) 0.000(3) 0.000(3) -0.001(3)
C16 0.022(3) 0.045(4) 0.031(3) -0.005(3) 0.006(3) 0.004(3)
C17 0.022(3) 0.062(4) 0.029(3) 0.001(3) 0.005(3) 0.006(3)
C18 0.034(4) 0.094(6) 0.031(4) -0.003(4) 0.006(3) 0.014(4)
C19 0.051(5) 0.125(8) 0.032(4) 0.007(5) 0.010(4) 0.013(5)
C20 0.040(5) 0.139(9) 0.046(5) 0.031(5) 0.013(4) 0.002(5)
C21 0.031(4) 0.099(6) 0.069(6) 0.034(5) 0.009(4) -0.006(4)
C22 0.022(3) 0.068(5) 0.043(4) 0.013(3) 0.002(3) -0.003(3)
C23 0.020(3) 0.041(3) 0.026(3) 0.004(3) -0.001(2) 0.003(3)
C24 0.024(3) 0.045(4) 0.040(4) 0.001(3) 0.009(3) 0.002(3)
C25 0.016(3) 0.046(4) 0.052(4) 0.011(3) -0.004(3) 0.002(3)
C26 0.031(3) 0.045(4) 0.045(4) 0.014(3) -0.011(3) -0.010(3)
C27 0.038(4) 0.043(4) 0.033(4) -0.003(3) -0.006(3) -0.003(3)
C28 0.031(3) 0.035(3) 0.034(3) -0.003(3) -0.003(3) 0.001(3)
C29 0.018(3) 0.065(4) 0.027(3) 0.001(3) 0.000(3) 0.008(3)
C30 0.038(4) 0.071(5) 0.033(4) -0.003(4) -0.012(3) -0.008(4)
C31 0.054(5) 0.076(5) 0.039(4) 0.023(4) -0.013(4) -0.009(4)
C32 0.053(4) 0.050(4) 0.053(5) 0.006(4) 0.002(4) -0.010(4)
C33 0.055(4) 0.049(4) 0.029(4) -0.006(3) -0.010(3) -0.003(3)
C34 0.039(3) 0.049(4) 0.024(3) 0.003(3) 0.001(3) 0.008(3)
C35 0.051(4) 0.059(5) 0.046(4) -0.016(3) -0.015(3) 0.007(4)
C36 0.068(5) 0.079(6) 0.069(6) -0.009(5) -0.010(4) 0.013(5)
C37 0.102(7) 0.086(7) 0.062(6) -0.019(5) -0.039(5) 0.028(6)
C38 0.102(7) 0.065(6) 0.072(6) -0.003(4) -0.011(5) 0.006(5)

loop_
_atom_site_label
_atom_site_type_symbol
_atom_site_thermal_displace_type
_atom_site_fract_x
_atom_site_fract_y
_atom_site_fract_z
_atom_site_occupancy
_atom_site_U_iso_or_equiv
Fe Fe Uani 0.09019(6) 0.07631(5) 0.13347(3) 1.000 0.0343(3)
Si Si Uani 0.16350(18) 0.23159(12) 0.18474(8) 1.000 0.0610(8)
F1 F Uani 0.0966(3) -0.0429(3) 0.21552(13) 1.000 0.0677(16)
F2 F Uani 0.0308(4) -0.1800(3) 0.22304(15) 1.000 0.088(2)
F3 F Uani -0.0600(4) -0.2471(2) 0.14952(16) 1.000 0.0753(17)
F4 F Uani -0.0846(4) -0.1747(2) 0.06928(14) 1.000 0.0687(18)
F5 F Uani -0.0207(3) -0.0378(2) 0.06097(11) 1.000 0.0486(14)
N1 N Uani 0.1836(3) 0.0883(3) 0.07143(16) 1.000 0.0323(17)
N2 N Uani -0.0209(3) 0.1237(3) 0.08807(16) 1.000 0.0330(17)
C1 C Uani 0.2814(4) 0.0853(3) 0.06539(19) 1.000 0.0310(17)
C2 C Uani 0.3478(4) 0.0620(3) 0.10432(19) 1.000 0.0313(19)
C3 C Uani 0.4412(4) 0.0964(3) 0.1120(2) 1.000 0.037(2)
C4 C Uani 0.5023(5) 0.0766(4) 0.1489(2) 1.000 0.045(2)
C5 C Uani 0.4734(5) 0.0219(4) 0.1779(2) 1.000 0.046(3)
C6 C Uani 0.3817(5) -0.0140(4) 0.1700(2) 1.000 0.041(2)
C7 C Uani 0.3198(4) 0.0058(3) 0.1336(2) 1.000 0.0357(19)
C8 C Uani 0.3328(4) 0.1008(3) 0.02022(19) 1.000 0.0297(17)
C9 C Uani 0.3345(4) 0.1696(3) 0.0003(2) 1.000 0.037(2)
C10 C Uani 0.3776(4) 0.1793(4) -0.0426(2) 1.000 0.043(2)
C11 C Uani 0.4193(4) 0.1220(4) -0.0666(2) 1.000 0.040(2)
C12 C Uani 0.4197(4) 0.0555(3) -0.0470(2) 1.000 0.038(2)
C13 C Uani 0.3777(4) 0.0442(3) -0.0037(2) 1.000 0.0323(17)
C14 C Uani 0.1163(4) 0.1075(3) 0.0324(2) 1.000 0.0333(19)
C15 C Uani 0.0339(4) 0.1584(3) 0.0500(2) 1.000 0.0337(17)
C16 C Uani -0.1176(4) 0.1097(3) 0.0873(2) 1.000 0.0327(19)
C17 C Uani -0.1629(4) 0.0759(4) 0.1291(2) 1.000 0.0377(19)
C18 C Uani -0.1366(5) 0.1013(4) 0.1723(2) 1.000 0.053(3)
C19 C Uani -0.1731(6) 0.0653(5) 0.2112(3) 1.000 0.069(3)
C20 C Uani -0.2314(6) 0.0035(6) 0.2066(3) 1.000 0.075(4)
C21 C Uani -0.2577(5) -0.0213(5) 0.1640(3) 1.000 0.066(3)
C22 C Uani -0.2250(4) 0.0152(4) 0.1244(2) 1.000 0.044(2)
C23 C Uani -0.1877(4) 0.1222(3) 0.04718(19) 1.000 0.0290(17)
C24 C Uani -0.2825(4) 0.1561(3) 0.0547(2) 1.000 0.036(2)
C25 C Uani -0.3477(4) 0.1689(3) 0.0177(2) 1.000 0.038(2)
C26 C Uani -0.3203(5) 0.1489(3) -0.0265(2) 1.000 0.040(2)
C27 C Uani -0.2274(5) 0.1146(3) -0.0340(2) 1.000 0.038(2)
C28 C Uani -0.1620(4) 0.1012(3) 0.0025(2) 1.000 0.0333(17)
C29 C Uani 0.0428(4) -0.0333(4) 0.1379(2) 1.000 0.0367(19)
C30 C Uani 0.0511(5) -0.0735(4) 0.1780(2) 1.000 0.047(3)
C31 C Uani 0.0184(6) -0.1441(4) 0.1827(2) 1.000 0.056(3)
C32 C Uani -0.0270(5) -0.1772(4) 0.1459(3) 1.000 0.052(3)
C33 C Uani -0.0387(5) -0.1407(4) 0.1055(2) 1.000 0.044(2)
C34 C Uani -0.0040(5) -0.0710(3) 0.1028(2) 1.000 0.0373(19)
C35 C Uani 0.1464(5) 0.1353(4) 0.1888(2) 1.000 0.052(3)
C36 C Uani 0.2127(6) 0.2726(5) 0.2397(3) 1.000 0.072(3)
C37 C Uani 0.0381(7) 0.2783(5) 0.1695(3) 1.000 0.083(4)
C38 C Uani 0.2552(8) 0.2545(5) 0.1382(3) 1.000 0.080(4)
H3 H Uiso 0.46299 0.13355 0.09181 1.000 0.0448
H4 H Uiso 0.56494 0.10118 0.15423 1.000 0.0537
H5 H Uiso 0.51554 0.00865 0.20318 1.000 0.0551
H6 H Uiso 0.36168 -0.05224 0.18973 1.000 0.0485
H7 H Uiso 0.25748 -0.01918 0.12847 1.000 0.0429
H9 H Uiso 0.30604 0.20943 0.01636 1.000 0.0439
H10 H Uiso 0.37862 0.22604 -0.05593 1.000 0.0518
H11 H Uiso 0.44744 0.12896 -0.09648 1.000 0.0483
H12 H Uiso 0.44924 0.01618 -0.06314 1.000 0.0460
H13 H Uiso 0.37951 -0.00252 0.00968 1.000 0.0385
H14 H Uiso 0.08463 0.06362 0.01941 1.000 0.0399
H14' H Uiso 0.15664 0.13126 0.00786 1.000 0.0399
H15 H Uiso 0.06537 0.20383 0.06078 1.000 0.0404
H15' H Uiso -0.01442 0.16994 0.02477 1.000 0.0404
H18 H Uiso -0.09441 0.14262 0.17546 1.000 0.0635
H19 H Uiso -0.15776 0.08326 0.24112 1.000 0.0830
H20 H Uiso -0.25323 -0.02182 0.23327 1.000 0.0899
H21 H Uiso -0.29827 -0.06346 0.16115 1.000 0.0794
H22 H Uiso -0.24491 -0.00109 0.09467 1.000 0.0536
H24 H Uiso -0.30184 0.17012 0.08493 1.000 0.0438
H25 H Uiso -0.41167 0.19171 0.02286 1.000 0.0456
H26 H Uiso -0.36478 0.15858 -0.05164 1.000 0.0485
H27 H Uiso -0.20877 0.10020 -0.06434 1.000 0.0458
H28 H Uiso -0.09884 0.07738 -0.00288 1.000 0.0399
H36 H Uiso 0.17164 0.25536 0.26572 1.000 0.1081
H36' H Uiso 0.20790 0.32512 0.23777 1.000 0.1081
H36" H Uiso 0.28423 0.25855 0.24423 1.000 0.1081
H37 H Uiso 0.01219 0.25916 0.14024 1.000 0.1250
H37' H Uiso 0.04990 0.33020 0.16643 1.000 0.1250
H37" H Uiso -0.01210 0.26958 0.19392 1.000 0.1250
H38 H Uiso 0.31916 0.22813 0.14300 1.000 0.1195
H38' H Uiso 0.26890 0.30639 0.13868 1.000 0.1195
H38" H Uiso 0.22590 0.24118 0.10827 1.000 0.1195

loop_
_atom_type_symbol
_atom_type_description
_atom_type_scat_dispersion_real
_atom_type_scat_dispersion_imag
_atom_type_scat_source
Si Si 0.0817 0.0704 'International Tables Vol C Tables 4.2.6.8 and 6.1.1.4'
N N 0.0061 0.0033 'International Tables Vol C Tables 4.2.6.8 and 6.1.1.4'
Fe Fe 0.3463 0.8444 'International Tables Vol C Tables 4.2.6.8 and 6.1.1.4'
F F 0.0171 0.0103 'International Tables Vol C Tables 4.2.6.8 and 6.1.1.4'
H H 0.0000 0.0000 'International Tables Vol C Tables 4.2.6.8 and 6.1.1.4'
C C 0.0033 0.0016 'International Tables Vol C Tables 4.2.6.8 and 6.1.1.4'

loop_
_geom_angle_atom_site_label_1
_geom_angle_atom_site_label_2
_geom_angle_atom_site_label_3
_geom_angle
_geom_angle_publ_flag
N1 Fe N2 80.34(17) yes
N1 Fe C29 108.0(2) yes
N1 Fe C35 112.6(2) yes
N2 Fe C29 103.4(2) yes
N2 Fe C35 119.8(2) yes
C29 Fe C35 124.1(2) yes
C35 Si C36 112.9(4) yes
C35 Si C37 111.0(4) yes
C35 Si C38 110.8(4) yes
C36 Si C37 107.9(4) yes
C36 Si C38 107.6(4) yes
C37 Si C38 106.5(4) yes
Fe N1 C1 131.3(4) yes
Fe N1 C14 108.8(3) yes
C1 N1 C14 119.8(5) yes
Fe N2 C15 108.1(3) yes
Fe N2 C16 126.2(4) yes
C15 N2 C16 123.7(5) yes
N1 C1 C2 119.2(5) yes
N1 C1 C8 123.6(5) yes
C2 C1 C8 117.2(4) no
C1 C2 C3 119.9(5) no
C1 C2 C7 121.7(5) no
C3 C2 C7 118.4(5) no
C2 C3 C4 120.4(5) no
C3 C4 C5 120.7(6) no
C4 C5 C6 119.4(6) no
C5 C6 C7 120.3(6) no
C2 C7 C6 120.7(5) no
C1 C8 C9 122.8(5) no
C1 C8 C13 118.7(5) no
C9 C8 C13 118.5(5) no
C8 C9 C10 119.8(5) no
C9 C10 C11 121.0(6) no
C10 C11 C12 119.4(5) no
C11 C12 C13 121.0(5) no
C8 C13 C12 120.3(5) no
N1 C14 C15 108.4(5) yes
N2 C15 C14 109.0(5) yes
N2 C16 C17 117.4(5) yes
N2 C16 C23 125.5(5) yes
C17 C16 C23 117.0(5) no
C16 C17 C18 119.7(6) no
C16 C17 C22 119.5(5) no
C18 C17 C22 120.6(6) no
C17 C18 C19 118.9(7) no
C18 C19 C20 120.5(8) no
C19 C20 C21 120.5(8) no
C20 C21 C22 120.2(8) no
C17 C22 C21 119.3(6) no
C16 C23 C24 119.2(5) no
C16 C23 C28 122.0(5) no
C24 C23 C28 118.8(5) no
C23 C24 C25 119.8(5) no
C24 C25 C26 120.7(5) no
C25 C26 C27 119.7(5) no
C26 C27 C28 120.2(5) no
C23 C28 C27 120.8(5) no
Fe C29 C30 122.8(5) yes
Fe C29 C34 124.7(5) yes
C30 C29 C34 112.4(6) no
F1 C30 C29 118.6(6) yes
F1 C30 C31 116.8(6) yes
C29 C30 C31 124.6(6) no
F2 C31 C30 120.9(6) yes
F2 C31 C32 120.3(7) yes
C30 C31 C32 118.9(6) no
F3 C32 C31 120.2(7) yes
F3 C32 C33 120.1(7) yes
C31 C32 C33 119.8(7) no
F4 C33 C32 118.8(6) yes
F4 C33 C34 122.5(5) yes
C32 C33 C34 118.7(6) no
F5 C34 C29 119.5(5) yes
F5 C34 C33 114.8(5) yes
C29 C34 C33 125.7(6) no
Fe C35 Si 121.1(3) yes
C2 C3 H3 120.00 no
C4 C3 H3 120.00 no
C3 C4 H4 120.00 no
C5 C4 H4 120.00 no
C4 C5 H5 120.00 no
C6 C5 H5 120.00 no
C5 C6 H6 120.00 no
C7 C6 H6 120.00 no
C2 C7 H7 120.00 no
C6 C7 H7 120.00 no
C8 C9 H9 120.00 no
C10 C9 H9 120.00 no
C9 C10 H10 120.00 no
C11 C10 H10 120.00 no
C10 C11 H11 120.00 no
C12 C11 H11 120.00 no
C11 C12 H12 120.00 no
C13 C12 H12 119.00 no
C8 C13 H13 120.00 no
C12 C13 H13 120.00 no
N1 C14 H14 110.00 no
N1 C14 H14' 110.00 no
C15 C14 H14 110.00 no
C15 C14 H14' 110.00 no
H14 C14 H14' 108.00 no
N2 C15 H15 110.00 no
N2 C15 H15' 110.00 no
C14 C15 H15 110.00 no
C14 C15 H15' 110.00 no
H15 C15 H15' 108.00 no
C17 C18 H18 121.00 no
C19 C18 H18 121.00 no
C18 C19 H19 120.00 no
C20 C19 H19 120.00 no
C19 C20 H20 120.00 no
C21 C20 H20 120.00 no
C20 C21 H21 120.00 no
C22 C21 H21 120.00 no
C17 C22 H22 120.00 no
C21 C22 H22 120.00 no
C23 C24 H24 120.00 no
C25 C24 H24 120.00 no
C24 C25 H25 120.00 no
C26 C25 H25 120.00 no
C25 C26 H26 120.00 no
C27 C26 H26 120.00 no
C26 C27 H27 120.00 no
C28 C27 H27 120.00 no
C23 C28 H28 120.00 no
C27 C28 H28 120.00 no
Si C36 H36 109.00 no
Si C36 H36' 109.00 no
Si C36 H36" 109.00 no
H36 C36 H36' 110.00 no
H36 C36 H36" 109.00 no
H36' C36 H36" 110.00 no
Si C37 H37 109.00 no
Si C37 H37' 109.00 no
Si C37 H37" 110.00 no
H37 C37 H37' 109.00 no
H37 C37 H37" 110.00 no
H37' C37 H37" 110.00 no
Si C38 H38 110.00 no
Si C38 H38' 109.00 no
Si C38 H38" 109.00 no
H38 C38 H38' 109.00 no
H38 C38 H38" 109.00 no
H38' C38 H38" 109.00 no

loop_
_geom_bond_atom_site_label_1
_geom_bond_atom_site_label_2
_geom_bond_distance
_geom_bond_publ_flag
Fe N1 2.186(5) yes
Fe N2 2.149(5) yes
Fe C29 2.132(7) yes
Fe C35 2.077(6) yes
Si C35 1.806(8) yes
Si C36 1.880(9) yes
Si C37 1.908(9) yes
Si C38 1.855(10) yes
F1 C30 1.364(8) yes
F2 C31 1.356(8) yes
F3 C32 1.372(8) yes
F4 C33 1.365(8) yes
F5 C34 1.378(7) yes
N1 C1 1.293(7) yes
N1 C14 1.478(7) yes
N2 C15 1.466(7) yes
N2 C16 1.292(7) yes
C1 C2 1.489(8) no
C1 C8 1.500(8) no
C2 C3 1.397(8) no
C2 C7 1.395(8) no
C3 C4 1.385(8) no
C4 C5 1.372(10) no
C5 C6 1.391(10) no
C6 C7 1.380(8) no
C8 C9 1.403(8) no
C8 C13 1.390(8) no
C9 C10 1.378(8) no
C10 C11 1.384(10) no
C11 C12 1.360(9) no
C12 C13 1.387(8) no
C14 C15 1.522(8) no
C16 C17 1.488(8) no
C16 C23 1.499(8) no
C17 C18 1.382(9) no
C17 C22 1.396(10) no
C18 C19 1.396(11) no
C19 C20 1.385(14) no
C20 C21 1.363(12) no
C21 C22 1.400(11) no
C23 C24 1.408(8) no
C23 C28 1.394(8) no
C24 C25 1.391(8) no
C25 C26 1.382(8) no
C26 C27 1.389(9) no
C27 C28 1.384(8) no
C29 C30 1.386(9) no
C29 C34 1.379(9) no
C30 C31 1.386(10) no
C31 C32 1.367(10) no
C32 C33 1.362(10) no
C33 C34 1.374(9) no
C3 H3 0.9500 no
C4 H4 0.9500 no
C5 H5 0.9500 no
C6 H6 0.9500 no
C7 H7 0.9500 no
C9 H9 0.9500 no
C10 H10 0.9500 no
C11 H11 0.9500 no
C12 H12 0.9500 no
C13 H13 0.9500 no
C14 H14 0.9900 no
C14 H14' 0.9900 no
C15 H15 0.9900 no
C15 H15' 0.9900 no
C18 H18 0.9500 no
C19 H19 0.9500 no
C20 H20 0.9500 no
C21 H21 0.9500 no
C22 H22 0.9500 no
C24 H24 0.9500 no
C25 H25 0.9500 no
C26 H26 0.9500 no
C27 H27 0.9500 no
C28 H28 0.9500 no
C36 H36 0.9800 no
C36 H36' 0.9800 no
C36 H36" 0.9800 no
C37 H37 0.9800 no
C37 H37' 0.9800 no
C37 H37" 0.9800 no
C38 H38 0.9800 no
C38 H38' 0.9800 no
C38 H38" 0.9800 no

loop_
_geom_contact_atom_site_label_1
_geom_contact_atom_site_label_2
_geom_contact_distance
_geom_contact_site_symmetry_2
_geom_contact_publ_flag
Fe C7 3.277(5) . no
Fe C18 3.207(7) . no
Fe H7 2.8200 . no
Fe H18 2.9700 . no
F1 F2 2.697(8) . no
F1 C20 3.302(9) 6_555 no
F2 F3 2.740(7) . no
F2 C37 3.335(10) 4_545 no
F2 F1 2.697(8) . no
F3 F2 2.740(7) . no
F3 F4 2.707(6) . no
F3 C4 3.361(8) 7_545 no
F4 F3 2.707(6) . no
F4 F5 2.688(5) . no
F4 C14 3.228(7) 5_555 no
F5 C14 3.251(7) 5_555 no
F5 C28 3.238(7) 5_555 no
F5 N2 3.101(7) . no
F5 C16 3.114(7) . no
F5 C14 3.344(7) . no
F5 F4 2.688(5) . no
F1 H20 2.4900 6_555 no
F1 H5 2.7600 6_455 no
F2 H36" 2.7400 7_545 no
F2 H37" 2.6000 4_545 no
F3 H4 2.8200 7_545 no
F3 H36 2.8600 4_545 no
F4 H14' 2.5600 5_555 no
F4 H25 2.8200 7_445 no
F5 H14 2.6300 . no
F5 H14 2.5200 5_555 no
F5 H28 2.4100 5_555 no
N1 N2 2.797(6) . no
N1 C15 2.432(7) . no
N2 C14 2.433(7) . no
N2 F5 3.101(7) . no
N2 N1 2.797(6) . no
N2 C29 3.360(9) . no
N1 H7 2.7700 . no
N2 H18 2.7300 . no
C3 C13 3.590(8) . no
C4 F3 3.361(8) 7_555 no
C7 Fe 3.277(5) . no
C9 C14 3.216(8) . no
C12 C13 3.552(8) 5_655 no
C13 C12 3.552(8) 5_655 no
C13 C3 3.590(8) . no
C14 C9 3.216(8) . no
C14 F5 3.344(7) . no
C14 F5 3.251(7) 5_555 no
C14 F4 3.228(7) 5_555 no
C15 C28 3.097(8) . no
C16 F5 3.114(7) . no
C17 C34 3.514(9) . no
C17 C29 3.379(9) . no
C18 C29 3.571(9) . no
C18 Fe 3.207(7) . no
C20 F1 3.302(9) 6_455 no
C22 C34 3.364(9) . no
C22 C24 3.391(9) . no
C24 C22 3.391(9) . no
C28 F5 3.238(7) 5_555 no
C28 C15 3.097(8) . no
C29 C17 3.379(9) . no
C29 C18 3.571(9) . no
C29 N2 3.360(9) . no
C34 C17 3.514(9) . no
C34 C22 3.364(9) . no
C37 F2 3.335(10) 4_555 no
C2 H13 3.0200 . no
C3 H38 3.0600 . no
C3 H12 2.9000 5_655 no
C4 H12 3.0900 5_655 no
C6 H37' 3.0300 7_545 no
C8 H14' 2.4000 . no
C8 H3 2.7500 . no
C9 H14' 2.4400 . no
C11 H26 2.9400 1_655 no
C12 H22 2.8600 5_555 no
C12 H13 3.0100 5_655 no
C14 H28 3.0500 . no
C15 H10 2.9600 3_455 no
C15 H28 2.7600 . no
C17 H24 2.8300 . no
C23 H10 2.9600 3_455 no
C23 H22 2.7800 . no
C23 H15' 2.5200 . no
C24 H10 3.0400 3_455 no
C26 H13 2.8700 5_555 no
C27 H13 2.9600 5_555 no
C28 H15' 2.4000 . no
C29 H7 2.8300 . no
C34 H27 3.0500 5_555 no
C37 H18 3.0600 . no
C37 H11 2.9800 3_455 no
H3 C8 2.7500 . no
H4 F3 2.8200 7_555 no
H5 F1 2.7600 6_555 no
H6 H37' 2.5600 7_545 no
H7 Fe 2.8200 . no
H7 N1 2.7700 . no
H7 C29 2.8300 . no
H7 H27 2.4800 5_555 no
H9 H14' 2.4500 . no
H10 C15 2.9600 3_555 no
H10 C23 2.9600 3_555 no
H10 C24 3.0400 3_555 no
H10 H15' 2.5500 3_555 no
H11 C37 2.9800 3_555 no
H11 H37 2.5800 3_555 no
H11 H37' 2.5500 3_555 no
H12 C3 2.9000 5_655 no
H12 C4 3.0900 5_655 no
H13 C2 3.0200 . no
H13 C12 3.0100 5_655 no
H13 C26 2.8700 5_555 no
H13 C27 2.9600 5_555 no
H14 F5 2.6300 . no
H14 H28 2.5000 . no
H14 F5 2.5200 5_555 no
H14' C8 2.4000 . no
H14' C9 2.4400 . no
H14' H9 2.4500 . no
H14' F4 2.5600 5_555 no
H15' C23 2.5200 . no
H15' C28 2.4000 . no
H15' H28 2.2000 . no
H15' H10 2.5500 3_455 no
H18 Fe 2.9700 . no
H18 N2 2.7300 . no
H18 C37 3.0600 . no
H20 F1 2.4900 6_455 no
H22 C23 2.7800 . no
H22 C12 2.8600 5_555 no
H24 C17 2.8300 . no
H25 F4 2.8200 7_455 no
H26 C11 2.9400 1_455 no
H27 C34 3.0500 5_555 no
H27 H7 2.4800 5_555 no
H28 C14 3.0500 . no
H28 C15 2.7600 . no
H28 H14 2.5000 . no
H28 H15' 2.2000 . no
H28 F5 2.4100 5_555 no
H36 F3 2.8600 4_555 no
H36" F2 2.7400 7_555 no
H37 H11 2.5800 3_455 no
H37' H11 2.5500 3_455 no
H37' C6 3.0300 7_555 no
H37' H6 2.5600 7_555 no
H37" F2 2.6000 4_555 no
H38 C3 3.0600 . no

loop_
_geom_hbond_atom_site_label_D
_geom_hbond_atom_site_label_H
_geom_hbond_atom_site_label_A
_geom_hbond_distance_DH
_geom_hbond_distance_HA
_geom_hbond_distance_DA
_geom_hbond_angle_DHA
_geom_hbond_site_symmetry_A
_geom_hbond_publ_flag
C14 H14 F5 0.9900 2.5200 3.251(7) 130.00 5_555 yes
C20 H20 F1 0.9500 2.4900 3.302(9) 143.00 6_455 yes
C28 H28 F5 0.9500 2.4100 3.238(7) 145.00 5_555 yes

loop_
_geom_torsion_atom_site_label_1
_geom_torsion_atom_site_label_2
_geom_torsion_atom_site_label_3
_geom_torsion_atom_site_label_4
_geom_torsion
_geom_torsion_publ_flag
N2 Fe N1 C1 164.9(6) no
N2 Fe N1 C14 -10.8(4) no
C29 Fe N1 C1 -94.1(6) no
C29 Fe N1 C14 90.2(4) no
C35 Fe N1 C1 46.6(6) no
C35 Fe N1 C14 -129.1(4) no
N1 Fe N2 C15 -19.0(4) no
N1 Fe N2 C16 145.1(5) no
C29 Fe N2 C15 -125.4(4) no
C29 Fe N2 C16 38.7(5) no
C35 Fe N2 C15 91.6(4) no
C35 Fe N2 C16 -104.3(5) no
N1 Fe C29 C30 131.9(5) no
N1 Fe C29 C34 -51.8(5) no
N2 Fe C29 C30 -144.1(5) no
N2 Fe C29 C34 32.3(5) no
C35 Fe C29 C30 -3.1(6) no
C35 Fe C29 C34 173.2(5) no
N1 Fe C35 Si 57.8(4) no
N2 Fe C35 Si -33.9(5) no
C29 Fe C35 Si -168.9(3) no
C36 Si C35 Fe 178.8(4) no
C37 Si C35 Fe 57.6(5) no
C38 Si C35 Fe -60.5(5) no
Fe N1 C1 C2 8.0(8) no
Fe N1 C1 C8 -175.0(4) no
C14 N1 C1 C2 -176.7(5) no
C14 N1 C1 C8 0.3(9) no
Fe N1 C14 C15 37.8(5) no
C1 N1 C14 C15 -138.5(5) no
Fe N2 C15 C14 45.6(5) no
C16 N2 C15 C14 -119.1(6) no
Fe N2 C16 C17 19.7(8) no
Fe N2 C16 C23 -158.0(4) no
C15 N2 C16 C17 -178.5(5) no
C15 N2 C16 C23 3.8(9) no
N1 C1 C2 C3 -140.2(6) no
N1 C1 C2 C7 40.3(8) no
C8 C1 C2 C3 42.6(7) no
C8 C1 C2 C7 -136.9(6) no
N1 C1 C8 C9 67.5(8) no
N1 C1 C8 C13 -110.3(7) no
C2 C1 C8 C9 -115.4(6) no
C2 C1 C8 C13 66.8(7) no
C1 C2 C3 C4 178.1(5) no
C7 C2 C3 C4 -2.3(8) no
C1 C2 C7 C6 -178.8(5) no
C3 C2 C7 C6 1.7(8) no
C2 C3 C4 C5 1.5(9) no
C3 C4 C5 C6 0.1(10) no
C4 C5 C6 C7 -0.7(10) no
C5 C6 C7 C2 -0.2(9) no
C1 C8 C9 C10 -176.0(5) no
C13 C8 C9 C10 1.7(8) no
C1 C8 C13 C12 175.6(5) no
C9 C8 C13 C12 -2.3(8) no
C8 C9 C10 C11 0.2(8) no
C9 C10 C11 C12 -1.5(8) no
C10 C11 C12 C13 0.9(8) no
C11 C12 C13 C8 1.0(8) no
N1 C14 C15 N2 -56.6(6) no
N2 C16 C17 C18 43.8(9) no
N2 C16 C17 C22 -131.0(6) no
C23 C16 C17 C18 -138.3(6) no
C23 C16 C17 C22 46.9(8) no
N2 C16 C23 C24 -133.2(6) no
N2 C16 C23 C28 46.9(9) no
C17 C16 C23 C24 49.1(7) no
C17 C16 C23 C28 -130.9(6) no
C16 C17 C18 C19 -174.8(6) no
C22 C17 C18 C19 0.0(10) no
C16 C17 C22 C21 172.7(6) no
C18 C17 C22 C21 -2.2(9) no
C17 C18 C19 C20 2.5(11) no
C18 C19 C20 C21 -2.9(13) no
C19 C20 C21 C22 0.7(12) no
C20 C21 C22 C17 1.8(11) no
C16 C23 C24 C25 179.2(5) no
C28 C23 C24 C25 -0.9(8) no
C16 C23 C28 C27 -178.8(5) no
C24 C23 C28 C27 1.2(8) no
C23 C24 C25 C26 -0.2(8) no
C24 C25 C26 C27 1.1(9) no
C25 C26 C27 C28 -0.7(9) no
C26 C27 C28 C23 -0.4(9) no
Fe C29 C30 F1 -3.7(8) no
Fe C29 C30 C31 178.0(5) no
C34 C29 C30 F1 179.6(5) no
C34 C29 C30 C31 1.2(9) no
Fe C29 C34 F5 1.5(8) no
Fe C29 C34 C33 -177.3(5) no
C30 C29 C34 F5 178.2(5) no
C30 C29 C34 C33 -0.7(9) no
F1 C30 C31 F2 0.6(10) no
F1 C30 C31 C32 -179.5(6) no
C29 C30 C31 F2 179.0(6) no
C29 C30 C31 C32 -1.1(11) no
F2 C31 C32 F3 -0.2(11) no
F2 C31 C32 C33 -179.8(6) no
C30 C31 C32 F3 179.9(6) no
C30 C31 C32 C33 0.4(11) no
F3 C32 C33 F4 0.7(10) no
F3 C32 C33 C34 -179.4(6) no
C31 C32 C33 F4 -179.7(6) no
C31 C32 C33 C34 0.1(10) no
F4 C33 C34 F5 1.0(9) no
F4 C33 C34 C29 179.9(6) no
C32 C33 C34 F5 -178.8(6) no
C32 C33 C34 C29 0.0(10) no
